data_4124520
loop_
_publ_author_name
'Wagemaker, M.'
'Kearley, G.J.'
'van Well, A.A.'
'Mutka, H.'
'Mulder, F.M.'

_publ_section_title
;
 Multiple Li positions inside oxygen octahedra in lithiated Ti O2 anatase
;
_journal_name_full 'Journal of the American Chemical Society'
_journal_page_first 840
_journal_page_last 848
_journal_volume 125
_journal_year 2003
_chemical_formula_sum 'Li0.59 O2 Ti'
_chemical_name_systematic 'Li0.59 Ti O2'
_space_group_IT_number 74
_symmetry_space_group_name_Hall '-I 2b 2'
_symmetry_space_group_name_H-M 'I m m a'
_cell_angle_alpha 90
_cell_angle_beta 90
_cell_angle_gamma 90
_cell_formula_units_Z 4
_cell_length_a 3.8141
_cell_length_b 4.0771
_cell_length_c 9.042
_cell_volume 140.607
_citation_journal_id_ASTM JACSAT
_cod_data_source_file Wagemaker_JACSAT_2003_1845.cif
_cod_data_source_block Li0.59O2Ti1
_cod_original_cell_volume 140.6073
_cod_original_formula_sum 'Li0.59 O2 Ti1'
_cod_database_code 4124520

loop_
_symmetry_equiv_pos_as_xyz
x,y,z
-x,-y+1/2,z
x,-y,-z
-x,y+1/2,-z
-x,-y,-z
x,y-1/2,-z
-x,y,z
x,-y-1/2,z
x+1/2,y+1/2,z+1/2
-x+1/2,-y+1,z+1/2
x+1/2,-y+1/2,-z+1/2
-x+1/2,y+1,-z+1/2
-x+1/2,-y+1/2,-z+1/2
x+1/2,y,-z+1/2
-x+1/2,y+1/2,z+1/2
x+1/2,-y,z+1/2

loop_
_atom_site_label
_atom_site_type_symbol
_atom_site_fract_x
_atom_site_fract_y
_atom_site_fract_z
_atom_site_occupancy
_atom_site_U_iso_or_equiv
O1 O-2 0 0.25 0.1041 1 0.0
O2 O-2 0 0.25 0.6525 1 0.0
Li2 Li+1 0 0.25 0.2888 0.21 0.0
Li1 Li+1 0 0.25 0.3569 0.38 0.0
Ti1 Ti+3 0 0.25 0.8869 1 0.0
